data_1547187
loop_
_publ_author_name
'Hamada Mohamed Ibrahim'
'Haider Behbehani'
'Mohamed H Elnagdi'

_publ_section_title
;
 Approaches towards the synthesis of a novel class of
 2-amino-5-arylazonicotinate, pyridazinone and pyrido[2,3-d]pyrimidine
 derivatives as potent antimicrobial agents
;
_journal_name_full 'Chemistry Central Journal'
_journal_page_first 123
_journal_paper_doi 10.1186/1752-153X-7-123
_journal_volume 7
_journal_year 2013
_chemical_formula_moiety 'C22 H20 Cl2 N4 O4'
_chemical_formula_sum 'C22 H20 Cl2 N4 O4'
_chemical_formula_weight 475.33
_space_group_IT_number 61
_symmetry_cell_setting orthorhombic
_symmetry_Int_Tables_number 61
_symmetry_space_group_name_Hall '-P 2ac 2ab'
_symmetry_space_group_name_H-M 'P b c a'
_atom_sites_solution_hydrogens geom
_atom_sites_solution_primary direct
_atom_sites_solution_secondary difmap
_cell_angle_alpha 90.0000
_cell_angle_beta 90.0000
_cell_angle_gamma 90.0000
_cell_formula_units_Z 8
_cell_length_a 7.5481(6)
_cell_length_b 21.3823(13)
_cell_length_c 27.862(2)
_cell_measurement_reflns_used 6446
_cell_measurement_temperature 293
_cell_measurement_theta_max 24.93
_cell_measurement_theta_min 3.07
_cell_volume 4496.8(6)
_computing_cell_refinement 'CrystalClear-SM Expert 2.0 r4'
_computing_data_collection 'CrystalClear-SM Expert 2.0 r4 (Rigaku, 2009)'
_computing_data_reduction 'CrystalClear-SM Expert 2.0 r4'
_computing_molecular_graphics 'CrystalStructure 4.0'
_computing_publication_material 'CrystalStructure 4.0 (Rigaku, 2010)'
_computing_structure_refinement 'SHELXL97 (Sheldrick, 2008)'
_computing_structure_solution 'Il Milione (Burla, et al., 2007)'
_diffrn_ambient_temperature 293
_diffrn_detector_area_resol_mean 10.000
_diffrn_measured_fraction_theta_full 0.995
_diffrn_measured_fraction_theta_max 0.995
_diffrn_measurement_device_type 'Rigaku R-AXIS RAPID'
_diffrn_measurement_method \w
_diffrn_radiation_type 'Mo K\a'
_diffrn_radiation_wavelength 0.71075
_diffrn_reflns_av_R_equivalents 0.1139
_diffrn_reflns_limit_h_max 8
_diffrn_reflns_limit_h_min -8
_diffrn_reflns_limit_k_max 25
_diffrn_reflns_limit_k_min -25
_diffrn_reflns_limit_l_max 33
_diffrn_reflns_limit_l_min -32
_diffrn_reflns_number 32277
_diffrn_reflns_theta_full 24.98
_diffrn_reflns_theta_max 24.98
_diffrn_standards_interval_count .
_diffrn_standards_number 0
_exptl_absorpt_coefficient_mu 0.325
_exptl_absorpt_correction_T_max 0.937
_exptl_absorpt_correction_T_min 0.310
_exptl_absorpt_correction_type multi-scan
_exptl_absorpt_process_details 'ABSCOR (Rigaku, 1995)'
_exptl_crystal_colour Colorless
_exptl_crystal_density_diffrn 1.404
_exptl_crystal_density_method 'not measured'
_exptl_crystal_description Prism
_exptl_crystal_F_000 1968.00
_exptl_crystal_size_max 0.200
_exptl_crystal_size_mid 0.200
_exptl_crystal_size_min 0.200
_refine_diff_density_max 0.780
_refine_diff_density_min -0.330
_refine_ls_extinction_method none
_refine_ls_goodness_of_fit_ref 0.998
_refine_ls_hydrogen_treatment constr
_refine_ls_number_parameters 291
_refine_ls_number_reflns 3923
_refine_ls_number_restraints 0
_refine_ls_R_factor_gt 0.0670
_refine_ls_shift/su_max 0.001
_refine_ls_structure_factor_coef Fsqd
_refine_ls_weighting_details 'w = 1/[\s^2^(Fo^2^)+(0.1093P)^2^+0.0000P] where P=(Fo^2^+2Fc^2^)/3'
_refine_ls_weighting_scheme calc
_refine_ls_wR_factor_ref 0.1965
_reflns_number_gt 2109
_reflns_number_total 3923
_reflns_threshold_expression F^2^>2.0\s(F^2^)
_cod_data_source_file 13065_2013_670_MOESM5_ESM.cif
_cod_data_source_block V
_cod_database_code 1547187

loop_
_symmetry_equiv_pos_site_id
_symmetry_equiv_pos_as_xyz
1 +X,+Y,+Z
2 1/2-X,1/2+Y,+Z
3 +X,1/2-Y,1/2+Z
4 1/2-X,-Y,1/2+Z
5 -X,-Y,-Z
6 1/2+X,1/2-Y,-Z
7 -X,1/2+Y,1/2-Z
8 1/2+X,+Y,1/2-Z

loop_
_atom_site_label
_atom_site_type_symbol
_atom_site_fract_x
_atom_site_fract_y
_atom_site_fract_z
_atom_site_U_iso_or_equiv
_atom_site_adp_type
_atom_site_occupancy
_atom_site_symmetry_multiplicity
_atom_site_calc_flag
_atom_site_refinement_flags
_atom_site_disorder_assembly
_atom_site_disorder_group
Cl1 Cl 0.28146(19) 0.35998(5) 0.26520(4) 0.0735(5) Uani 1.0 8 d . . .
Cl2 Cl -0.0154(3) 0.80945(6) 0.08071(4) 0.1006(6) Uani 1.0 8 d . . .
O1 O -0.0250(5) 0.83360(13) 0.38216(10) 0.0732(10) Uani 1.0 8 d . . .
O3 O 0.0116(7) 0.79564(14) 0.45633(11) 0.1041(15) Uani 1.0 8 d . . .
O29 O 0.2724(6) 0.51965(16) 0.44559(11) 0.0870(12) Uani 1.0 8 d . . .
O31 O 0.1477(7) 0.55474(18) 0.51109(13) 0.1056(14) Uani 1.0 8 d . . .
N16 N 0.0930(8) 0.67280(18) 0.46363(12) 0.0952(17) Uani 1.0 8 d . . .
N25 N 0.1252(5) 0.61824(14) 0.39421(10) 0.0541(10) Uani 1.0 8 d . . .
N28 N 0.0820(5) 0.70855(13) 0.24312(10) 0.0528(10) Uani 1.0 8 d . . .
N30 N 0.0847(5) 0.65876(14) 0.26675(10) 0.0461(9) Uani 1.0 8 d . . .
C3 C 0.3089(6) 0.48620(18) 0.26645(14) 0.0533(11) Uani 1.0 8 d . . .
C4 C 0.0900(6) 0.66716(16) 0.31707(12) 0.0453(10) Uani 1.0 8 d . . .
C5 C 0.1646(6) 0.55224(16) 0.32523(12) 0.0445(10) Uani 1.0 8 d . . .
C6 C 0.1304(6) 0.44002(17) 0.32835(14) 0.0539(11) Uani 1.0 8 d . . .
C7 C 0.0378(7) 0.74439(19) 0.11568(13) 0.0598(12) Uani 1.0 8 d . . .
C8 C 0.0505(6) 0.72372(17) 0.33989(13) 0.0499(11) Uani 1.0 8 d . . .
C9 C 0.2371(6) 0.43420(17) 0.28782(14) 0.0512(11) Uani 1.0 8 d . . .
C10 C 0.2745(6) 0.54465(16) 0.28496(13) 0.0474(10) Uani 1.0 8 d . . .
C11 C 0.0793(6) 0.69814(16) 0.19229(13) 0.0487(11) Uani 1.0 8 d . . .
C12 C 0.1157(7) 0.64144(18) 0.17047(14) 0.0620(13) Uani 1.0 8 d . . .
C13 C 0.0498(7) 0.72824(18) 0.38908(13) 0.0565(12) Uani 1.0 8 d . . .
C14 C 0.0431(7) 0.74986(18) 0.16432(12) 0.0584(12) Uani 1.0 8 d . . .
C15 C 0.0886(7) 0.67348(19) 0.41588(13) 0.0594(13) Uani 1.0 8 d . . .
C17 C 0.1111(8) 0.6372(2) 0.12154(15) 0.0776(16) Uani 1.0 8 d . . .
C18 C 0.0945(6) 0.49881(17) 0.34623(13) 0.0488(11) Uani 1.0 8 d . . .
C19 C 0.0714(8) 0.6885(2) 0.09280(15) 0.0732(15) Uani 1.0 8 d . . .
C20 C 0.0120(7) 0.7884(2) 0.41329(15) 0.0688(14) Uani 1.0 8 d . . .
C21 C 0.2270(9) 0.5121(3) 0.4886(3) 0.0909(18) Uani 1.0 8 d . . .
C22 C -0.1336(9) 0.9348(3) 0.36380(19) 0.0912(18) Uani 1.0 8 d . . .
C23 C -0.0609(9) 0.8950(2) 0.40218(19) 0.096(2) Uani 1.0 8 d . . .
C24 C 0.2755(8) 0.4516(3) 0.51112(19) 0.0951(19) Uani 1.0 8 d . . .
C27 C 0.1251(6) 0.61472(16) 0.34565(12) 0.0465(10) Uani 1.0 8 d . . .
H3 H 0.3807 0.4819 0.2395 0.0639 Uiso 1.0 8 calc R . .
H6 H 0.0839 0.4047 0.3432 0.0647 Uiso 1.0 8 calc R . .
H8 H 0.0243 0.7588 0.3215 0.0599 Uiso 1.0 8 calc R . .
H10 H 0.3248 0.5797 0.2706 0.0569 Uiso 1.0 8 calc R . .
H12 H 0.1432 0.6065 0.1889 0.0744 Uiso 1.0 8 calc R . .
H14 H 0.0223 0.7884 0.1787 0.0701 Uiso 1.0 8 calc R . .
H16A H 0.1179 0.6388 0.4786 0.1142 Uiso 1.0 8 calc R . .
H16B H 0.0709 0.7064 0.4795 0.1142 Uiso 1.0 8 calc R . .
H17 H 0.1350 0.5989 0.1071 0.0931 Uiso 1.0 8 calc R . .
H18 H 0.0217 0.5028 0.3730 0.0586 Uiso 1.0 8 calc R . .
H19 H 0.0678 0.6852 0.0595 0.0878 Uiso 1.0 8 calc R . .
H22A H -0.0737 0.9259 0.3342 0.1094 Uiso 1.0 8 calc R . .
H22B H -0.1167 0.9780 0.3720 0.1094 Uiso 1.0 8 calc R . .
H22C H -0.2579 0.9265 0.3602 0.1094 Uiso 1.0 8 calc R . .
H23A H 0.0475 0.9132 0.4147 0.1155 Uiso 1.0 8 calc R . .
H23B H -0.1454 0.8916 0.4283 0.1155 Uiso 1.0 8 calc R . .
H24A H 0.4002 0.4512 0.5179 0.1141 Uiso 1.0 8 calc R . .
H24B H 0.2472 0.4180 0.4896 0.1141 Uiso 1.0 8 calc R . .
H24C H 0.2105 0.4465 0.5405 0.1141 Uiso 1.0 8 calc R . .
H29 H 0.2420 0.5545 0.4365 0.1044 Uiso 1.0 8 calc R . .

loop_
_atom_site_aniso_label
_atom_site_aniso_U_11
_atom_site_aniso_U_22
_atom_site_aniso_U_33
_atom_site_aniso_U_12
_atom_site_aniso_U_13
_atom_site_aniso_U_23
Cl1 0.0941(11) 0.0466(6) 0.0799(8) 0.0092(6) 0.0047(7) -0.0070(6)
Cl2 0.1727(18) 0.0845(9) 0.0446(7) 0.0317(10) 0.0063(8) 0.0181(6)
O1 0.117(4) 0.0487(16) 0.0535(17) 0.0055(18) 0.0058(18) -0.0127(14)
O3 0.195(5) 0.074(3) 0.0438(19) 0.013(3) 0.010(2) -0.0155(16)
O29 0.112(4) 0.092(3) 0.057(2) 0.024(3) -0.001(2) 0.0177(18)
O31 0.145(5) 0.103(3) 0.069(3) 0.000(3) -0.007(3) 0.004(3)
N16 0.178(6) 0.072(3) 0.035(2) 0.013(3) 0.004(3) -0.0027(19)
N25 0.073(3) 0.055(2) 0.0349(18) 0.0015(18) -0.0006(17) 0.0036(15)
N28 0.080(3) 0.0405(18) 0.0378(18) -0.0037(17) 0.0044(17) 0.0012(15)
N30 0.060(3) 0.0434(18) 0.0353(17) -0.0032(16) 0.0032(15) -0.0002(14)
C3 0.059(4) 0.052(3) 0.049(3) 0.003(2) 0.012(2) -0.0019(19)
C4 0.056(3) 0.043(2) 0.037(2) -0.0033(19) -0.0008(19) -0.0038(17)
C5 0.052(3) 0.044(2) 0.037(2) -0.0003(19) -0.0076(18) 0.0003(17)
C6 0.063(4) 0.044(3) 0.055(3) -0.008(2) -0.004(3) 0.0069(19)
C7 0.082(4) 0.057(3) 0.041(3) 0.007(3) 0.004(2) 0.008(2)
C8 0.058(4) 0.045(2) 0.046(3) -0.0037(19) 0.0059(19) -0.0014(18)
C9 0.056(3) 0.043(2) 0.055(3) 0.006(2) -0.005(3) 0.0002(19)
C10 0.052(3) 0.045(3) 0.046(2) -0.0024(19) 0.005(2) 0.0063(17)
C11 0.063(4) 0.048(3) 0.035(2) -0.001(2) 0.0042(19) -0.0023(18)
C12 0.090(4) 0.050(3) 0.046(3) -0.000(3) 0.008(3) 0.002(2)
C13 0.080(4) 0.050(3) 0.039(3) -0.001(3) 0.004(2) -0.0050(18)
C14 0.089(4) 0.048(3) 0.038(3) 0.009(3) 0.004(2) 0.0001(19)
C15 0.082(4) 0.057(3) 0.040(3) 0.001(3) 0.008(3) -0.008(2)
C17 0.125(6) 0.058(3) 0.050(3) 0.006(3) 0.009(3) -0.013(3)
C18 0.057(3) 0.049(3) 0.040(2) -0.002(2) 0.001(2) 0.0040(18)
C19 0.110(5) 0.071(3) 0.039(3) 0.001(3) 0.008(3) -0.005(3)
C20 0.102(5) 0.059(3) 0.045(3) 0.001(3) 0.008(3) -0.011(3)
C21 0.084(5) 0.113(5) 0.075(4) 0.009(4) -0.013(4) 0.018(4)
C22 0.098(5) 0.071(4) 0.104(4) 0.026(3) 0.009(4) -0.004(3)
C23 0.156(7) 0.053(3) 0.080(4) 0.008(4) 0.006(4) -0.024(3)
C24 0.095(5) 0.110(5) 0.080(4) 0.016(4) -0.010(4) 0.042(4)
C27 0.053(3) 0.048(3) 0.038(2) -0.0019(19) 0.0007(19) 0.0033(18)

loop_
_atom_type_symbol
_atom_type_description
_atom_type_scat_dispersion_real
_atom_type_scat_dispersion_imag
_atom_type_scat_source
C C 0.0033 0.0016
;
International Tables for Crystallography
(1992, Vol. C, Tables 4.2.6.8 and 6.1.1.4)
;
H H 0.0000 0.0000
;
International Tables for Crystallography
(1992, Vol. C, Table 6.1.1.4)
;
Cl Cl 0.1484 0.1585
;
International Tables for Crystallography
(1992, Vol. C, Tables 4.2.6.8 and 6.1.1.4)
;
N N 0.0061 0.0033
;
International Tables for Crystallography
(1992, Vol. C, Tables 4.2.6.8 and 6.1.1.4)
;
O O 0.0106 0.0060
;
International Tables for Crystallography
(1992, Vol. C, Tables 4.2.6.8 and 6.1.1.4)
;

loop_
_geom_angle_atom_site_label_1
_geom_angle_atom_site_label_2
_geom_angle_atom_site_label_3
_geom_angle
_geom_angle_publ_flag
_geom_angle_site_symmetry_1
_geom_angle_site_symmetry_2
_geom_angle_site_symmetry_3
C20 O1 C23 116.5(4) yes . . .
C15 N25 C27 119.6(3) yes . . .
N30 N28 C11 112.8(3) yes . . .
N28 N30 C4 114.4(3) yes . . .
C9 C3 C10 119.9(4) yes . . .
N30 C4 C8 123.7(4) yes . . .
N30 C4 C27 117.9(3) yes . . .
C8 C4 C27 118.3(3) yes . . .
C10 C5 C18 117.8(4) yes . . .
C10 C5 C27 122.0(4) yes . . .
C18 C5 C27 120.2(4) yes . . .
C9 C6 C18 119.2(4) yes . . .
Cl2 C7 C14 119.6(4) yes . . .
Cl2 C7 C19 118.4(3) yes . . .
C14 C7 C19 122.0(4) yes . . .
C4 C8 C13 121.0(4) yes . . .
Cl1 C9 C3 120.4(4) yes . . .
Cl1 C9 C6 119.1(3) yes . . .
C3 C9 C6 120.5(4) yes . . .
C3 C10 C5 121.0(4) yes . . .
N28 C11 C12 124.6(4) yes . . .
N28 C11 C14 115.9(3) yes . . .
C12 C11 C14 119.6(4) yes . . .
C11 C12 C17 119.5(4) yes . . .
C8 C13 C15 117.8(4) yes . . .
C8 C13 C20 121.1(4) yes . . .
C15 C13 C20 121.1(4) yes . . .
C7 C14 C11 119.9(4) yes . . .
N16 C15 N25 115.5(4) yes . . .
N16 C15 C13 122.7(4) yes . . .
N25 C15 C13 121.8(4) yes . . .
C12 C17 C19 121.8(4) yes . . .
C5 C18 C6 121.5(4) yes . . .
C7 C19 C17 117.2(4) yes . . .
O1 C20 O3 123.7(4) yes . . .
O1 C20 C13 112.0(4) yes . . .
O3 C20 C13 124.3(4) yes . . .
O29 C21 O31 120.8(6) yes . . .
O29 C21 C24 116.6(6) yes . . .
O31 C21 C24 122.6(6) yes . . .
O1 C23 C22 108.3(4) yes . . .
N25 C27 C4 121.6(4) yes . . .
N25 C27 C5 115.7(3) yes . . .
C4 C27 C5 122.8(3) yes . . .
C21 O29 H29 109.462 no . . .
C15 N16 H16A 120.005 no . . .
C15 N16 H16B 119.997 no . . .
H16A N16 H16B 119.997 no . . .
C9 C3 H3 120.056 no . . .
C10 C3 H3 120.053 no . . .
C9 C6 H6 120.389 no . . .
C18 C6 H6 120.402 no . . .
C4 C8 H8 119.502 no . . .
C13 C8 H8 119.485 no . . .
C3 C10 H10 119.488 no . . .
C5 C10 H10 119.488 no . . .
C11 C12 H12 120.280 no . . .
C17 C12 H12 120.266 no . . .
C7 C14 H14 120.020 no . . .
C11 C14 H14 120.032 no . . .
C12 C17 H17 119.113 no . . .
C19 C17 H17 119.090 no . . .
C5 C18 H18 119.227 no . . .
C6 C18 H18 119.235 no . . .
C7 C19 H19 121.379 no . . .
C17 C19 H19 121.392 no . . .
C23 C22 H22A 109.475 no . . .
C23 C22 H22B 109.469 no . . .
C23 C22 H22C 109.468 no . . .
H22A C22 H22B 109.472 no . . .
H22A C22 H22C 109.477 no . . .
H22B C22 H22C 109.467 no . . .
O1 C23 H23A 110.041 no . . .
O1 C23 H23B 110.051 no . . .
C22 C23 H23A 110.044 no . . .
C22 C23 H23B 110.047 no . . .
H23A C23 H23B 108.400 no . . .
C21 C24 H24A 109.458 no . . .
C21 C24 H24B 109.467 no . . .
C21 C24 H24C 109.468 no . . .
H24A C24 H24B 109.476 no . . .
H24A C24 H24C 109.484 no . . .
H24B C24 H24C 109.474 no . . .

loop_
_geom_bond_atom_site_label_1
_geom_bond_atom_site_label_2
_geom_bond_distance
_geom_bond_publ_flag
_geom_bond_site_symmetry_1
_geom_bond_site_symmetry_2
Cl1 C9 1.740(4) yes . .
Cl2 C7 1.745(5) yes . .
O1 C20 1.328(6) yes . .
O1 C23 1.452(6) yes . .
O3 C20 1.209(6) yes . .
O29 C21 1.257(7) yes . .
O31 C21 1.257(8) yes . .
N16 C15 1.331(5) yes . .
N25 C15 1.355(5) yes . .
N25 C27 1.355(5) yes . .
N28 N30 1.252(4) yes . .
N28 C11 1.434(5) yes . .
N30 C4 1.414(5) yes . .
C3 C9 1.373(6) yes . .
C3 C10 1.377(6) yes . .
C4 C8 1.398(5) yes . .
C4 C27 1.401(5) yes . .
C5 C10 1.405(6) yes . .
C5 C18 1.388(6) yes . .
C5 C27 1.482(5) yes . .
C6 C9 1.392(6) yes . .
C6 C18 1.379(6) yes . .
C7 C14 1.361(5) yes . .
C7 C19 1.378(6) yes . .
C8 C13 1.374(6) yes . .
C11 C12 1.384(6) yes . .
C11 C14 1.380(6) yes . .
C12 C17 1.367(6) yes . .
C13 C15 1.419(6) yes . .
C13 C20 1.481(6) yes . .
C17 C19 1.391(7) yes . .
C21 C24 1.484(9) yes . .
C22 C23 1.473(8) yes . .
O29 H29 0.820 no . .
N16 H16A 0.860 no . .
N16 H16B 0.860 no . .
C3 H3 0.930 no . .
C6 H6 0.930 no . .
C8 H8 0.930 no . .
C10 H10 0.930 no . .
C12 H12 0.930 no . .
C14 H14 0.930 no . .
C17 H17 0.930 no . .
C18 H18 0.930 no . .
C19 H19 0.930 no . .
C22 H22A 0.960 no . .
C22 H22B 0.960 no . .
C22 H22C 0.960 no . .
C23 H23A 0.970 no . .
C23 H23B 0.970 no . .
C24 H24A 0.960 no . .
C24 H24B 0.960 no . .
C24 H24C 0.960 no . .

loop_
_geom_contact_atom_site_label_1
_geom_contact_atom_site_label_2
_geom_contact_distance
_geom_contact_publ_flag
_geom_contact_site_symmetry_1
_geom_contact_site_symmetry_2
O1 C8 2.689(5) no . .
O3 N16 2.705(5) no . .
O3 C15 2.903(5) no . .
O3 C23 2.663(6) no . .
N16 C20 2.907(6) no . .
N16 C27 3.522(5) no . .
N25 C8 2.774(5) no . .
N25 C18 2.892(5) no . .
N28 C8 2.726(5) no . .
N28 C27 3.506(5) no . .
N30 C5 2.865(5) no . .
N30 C10 2.875(5) no . .
N30 C12 2.718(5) no . .
N30 C14 3.470(5) no . .
C3 C18 2.763(6) no . .
C4 C10 3.099(5) no . .
C4 C11 3.540(5) no . .
C4 C15 2.756(5) no . .
C5 C9 2.785(5) no . .
C6 C10 2.766(6) no . .
C7 C12 2.743(6) no . .
C11 C19 2.780(6) no . .
C13 C27 2.771(6) no . .
C14 C17 2.737(6) no . .
C20 C22 3.593(7) no . .
Cl1 N28 3.453(3) no . 2_545
Cl2 N16 3.384(4) no . 3_564
Cl2 C20 3.599(6) no . 8_455
O29 N16 3.579(6) no . .
O29 N25 2.780(5) no . .
O29 C5 3.520(5) no . .
O29 C18 3.109(5) no . .
O31 O31 3.291(7) no . 5_566
O31 N16 2.880(6) no . .
O31 N25 3.532(5) no . .
O31 C21 3.169(8) no . 5_566
O31 C23 3.440(8) no . 6_566
O31 C24 3.256(8) no . 5_566
N16 Cl2 3.384(4) no . 3_565
N16 O29 3.579(6) no . .
N16 O31 2.880(6) no . .
N25 O29 2.780(5) no . .
N25 O31 3.532(5) no . .
N25 C21 3.557(7) no . .
N28 Cl1 3.453(3) no . 2_555
C5 O29 3.520(5) no . .
C10 C12 3.530(6) no . 8_555
C12 C10 3.530(6) no . 8_455
C18 O29 3.109(5) no . .
C20 Cl2 3.599(6) no . 8_555
C21 O31 3.169(8) no . 5_566
C21 N25 3.557(7) no . .
C21 C21 3.524(9) no . 5_566
C23 O31 3.440(8) no . 6_466
C24 O31 3.256(8) no . 5_566
Cl1 H3 2.8061 no . .
Cl1 H6 2.8030 no . .
Cl2 H14 2.7815 no . .
Cl2 H19 2.7927 no . .
O1 H8 2.3564 no . .
O1 H22A 2.4117 no . .
O1 H22B 3.1772 no . .
O1 H22C 2.7226 no . .
O3 H16A 3.5046 no . .
O3 H16B 2.0633 no . .
O3 H23A 2.7822 no . .
O3 H23B 2.4952 no . .
O29 H24A 2.6697 no . .
O29 H24B 2.5017 no . .
O29 H24C 3.1067 no . .
O31 H24A 2.9276 no . .
O31 H24B 3.0767 no . .
O31 H24C 2.4997 no . .
O31 H29 2.1959 no . .
N25 H16A 2.3930 no . .
N25 H16B 3.0609 no . .
N25 H18 2.6565 no . .
N28 H8 2.4723 no . .
N28 H10 3.3973 no . .
N28 H12 2.6925 no . .
N28 H14 2.5181 no . .
N30 H8 2.6667 no . .
N30 H10 2.4814 no . .
N30 H12 2.4782 no . .
C3 H6 3.2392 no . .
C3 H12 3.5847 no . .
C4 H10 2.8847 no . .
C5 H3 3.2590 no . .
C5 H6 3.2521 no . .
C6 H3 3.2400 no . .
C7 H17 3.2054 no . .
C9 H10 3.2159 no . .
C9 H18 3.2283 no . .
C10 H12 3.1451 no . .
C10 H18 3.2339 no . .
C11 H17 3.2124 no . .
C12 H10 3.4665 no . .
C12 H14 3.2290 no . .
C12 H19 3.2498 no . .
C13 H16A 3.1858 no . .
C13 H16B 2.5671 no . .
C14 H12 3.2299 no . .
C14 H19 3.2357 no . .
C15 H8 3.2374 no . .
C18 H10 3.2329 no . .
C19 H12 3.2462 no . .
C19 H14 3.2298 no . .
C20 H8 2.6365 no . .
C20 H16B 2.5838 no . .
C20 H23A 2.6815 no . .
C20 H23B 2.5405 no . .
C24 H29 3.0367 no . .
C27 H8 3.2442 no . .
C27 H10 2.6851 no . .
C27 H18 2.6306 no . .
H3 H10 2.3002 no . .
H3 H12 3.5067 no . .
H6 H18 2.3039 no . .
H10 H12 2.7175 no . .
H12 H17 2.2880 no . .
H17 H19 2.3277 no . .
H22A H23A 2.4364 no . .
H22A H23B 2.7755 no . .
H22B H23A 2.2062 no . .
H22B H23B 2.4328 no . .
H22C H23A 2.7742 no . .
H22C H23B 2.2087 no . .
H24A H29 3.3826 no . .
H24B H29 3.2712 no . .
Cl1 H8 3.0475 no . 2_545
Cl1 H14 3.2161 no . 2_545
Cl1 H14 3.1690 no . 7_545
Cl1 H22A 3.2477 no . 2_545
Cl1 H22A 3.4806 no . 7_545
Cl2 H6 2.9851 no . 7_555
Cl2 H16A 3.2138 no . 3_564
Cl2 H16B 2.9139 no . 3_564
Cl2 H22C 3.5714 no . 8_555
Cl2 H23B 3.3091 no . 8_555
Cl2 H24B 3.5060 no . 7_555
O3 H19 2.9351 no . 3_565
O3 H24B 3.3201 no . 2_555
O29 H16A 2.9485 no . .
O29 H17 3.5373 no . 8_555
O29 H18 2.7938 no . .
O29 H22B 3.4272 no . 2_545
O29 H23A 2.7878 no . 2_545
O29 H24A 2.7439 no . 5_666
O31 H16A 2.0238 no . .
O31 H16B 3.4100 no . .
O31 H23B 2.5708 no . 6_566
O31 H24A 3.5090 no . 5_666
O31 H24B 3.0370 no . 5_566
O31 H24C 3.0613 no . 5_566
N16 H24B 3.4736 no . 5_566
N16 H24C 3.4306 no . 5_566
N16 H29 2.8692 no . .
N25 H24C 3.4129 no . 5_566
N25 H29 2.0061 no . .
N28 H10 3.3926 no . 8_455
N30 H10 2.7913 no . 8_455
C3 H3 3.2379 no . 8_455
C3 H22A 3.0364 no . 2_545
C3 H22A 3.5604 no . 7_545
C5 H3 3.1792 no . 8_455
C5 H29 3.1559 no . .
C6 H3 2.8166 no . 8_455
C6 H14 3.4461 no . 7_545
C6 H22A 3.3635 no . 2_545
C6 H22C 2.9627 no . 2_445
C6 H23A 3.4672 no . 2_545
C9 H3 2.9766 no . 8_455
C9 H22A 2.8560 no . 2_545
C10 H3 3.3317 no . 8_455
C10 H12 3.1658 no . 8_555
C11 H10 3.3434 no . 8_455
C12 H10 3.0438 no . 8_455
C14 H6 3.4528 no . 7_555
C15 H29 2.8536 no . .
C17 H22B 3.4078 no . 7_545
C17 H24A 3.4526 no . 4_564
C17 H24C 3.1811 no . 4_564
C18 H3 2.9059 no . 8_455
C18 H22C 2.9997 no . 2_445
C18 H29 2.9977 no . .
C21 H16A 2.8435 no . .
C21 H18 3.5804 no . .
C21 H23A 3.4085 no . 2_545
C21 H23B 3.2442 no . 6_566
C21 H24A 2.9261 no . 5_666
C21 H24C 3.5131 no . 5_566
C22 H3 3.5749 no . 7_555
C22 H6 3.5070 no . 2_455
C22 H18 3.2797 no . 2_455
C23 H24B 3.4320 no . 2_555
C24 H16A 3.5543 no . 5_566
C24 H17 2.9612 no . 4_565
C24 H19 3.4323 no . 4_565
C24 H23A 3.1121 no . 2_545
C24 H24A 3.3102 no . 5_666
C27 H29 2.9744 no . .
H3 C3 3.2379 no . 8_555
H3 C5 3.1792 no . 8_555
H3 C6 2.8166 no . 8_555
H3 C9 2.9766 no . 8_555
H3 C10 3.3317 no . 8_555
H3 C18 2.9059 no . 8_555
H3 C22 3.5749 no . 7_545
H3 H6 3.2238 no . 8_555
H3 H18 3.3401 no . 8_555
H3 H22A 3.2429 no . 2_545
H3 H22A 3.3200 no . 7_545
H3 H22C 3.1594 no . 7_545
H6 Cl2 2.9851 no . 7_545
H6 C14 3.4528 no . 7_545
H6 C22 3.5070 no . 2_445
H6 H3 3.2238 no . 8_455
H6 H14 2.6823 no . 7_545
H6 H22C 2.5494 no . 2_445
H6 H23A 3.4262 no . 2_545
H8 Cl1 3.0475 no . 2_555
H10 N28 3.3926 no . 8_555
H10 N30 2.7913 no . 8_555
H10 C11 3.3434 no . 8_555
H10 C12 3.0438 no . 8_555
H10 H12 2.7160 no . 8_555
H12 C10 3.1658 no . 8_455
H12 H10 2.7160 no . 8_455
H12 H22B 3.2366 no . 7_545
H14 Cl1 3.2161 no . 2_555
H14 Cl1 3.1690 no . 7_555
H14 C6 3.4461 no . 7_555
H14 H6 2.6823 no . 7_555
H14 H22C 3.5561 no . 8_555
H16A Cl2 3.2138 no . 3_565
H16A O29 2.9485 no . .
H16A O31 2.0238 no . .
H16A C21 2.8435 no . .
H16A C24 3.5543 no . 5_566
H16A H23B 3.2161 no . 6_566
H16A H24B 3.1390 no . 5_566
H16A H24C 3.1224 no . 5_566
H16A H29 2.3446 no . .
H16B Cl2 2.9139 no . 3_565
H16B O31 3.4100 no . .
H16B H19 3.2160 no . 3_565
H17 O29 3.5373 no . 8_455
H17 C24 2.9612 no . 4_564
H17 H22B 2.6531 no . 7_545
H17 H24A 2.7191 no . 4_564
H17 H24B 3.4108 no . 4_564
H17 H24C 2.3970 no . 4_564
H17 H29 3.3433 no . 8_455
H18 O29 2.7938 no . .
H18 C21 3.5804 no . .
H18 C22 3.2797 no . 2_445
H18 H3 3.3401 no . 8_455
H18 H22B 3.1028 no . 2_445
H18 H22C 2.5981 no . 2_445
H18 H24C 3.1720 no . 5_566
H18 H29 2.6690 no . .
H19 O3 2.9351 no . 3_564
H19 C24 3.4323 no . 4_564
H19 H16B 3.2160 no . 3_564
H19 H24A 3.1487 no . 4_564
H19 H24B 3.2592 no . 4_564
H19 H24C 3.3195 no . 4_564
H22A Cl1 3.2477 no . 2_555
H22A Cl1 3.4806 no . 7_555
H22A C3 3.0364 no . 2_555
H22A C3 3.5604 no . 7_555
H22A C6 3.3635 no . 2_555
H22A C9 2.8560 no . 2_555
H22A H3 3.2429 no . 2_555
H22A H3 3.3200 no . 7_555
H22B O29 3.4272 no . 2_555
H22B C17 3.4078 no . 7_555
H22B H12 3.2366 no . 7_555
H22B H17 2.6531 no . 7_555
H22B H18 3.1028 no . 2_455
H22B H24A 3.4234 no . 6_466
H22B H24C 3.2018 no . 6_466
H22C Cl2 3.5714 no . 8_455
H22C C6 2.9627 no . 2_455
H22C C18 2.9997 no . 2_455
H22C H3 3.1594 no . 7_555
H22C H6 2.5494 no . 2_455
H22C H14 3.5561 no . 8_455
H22C H18 2.5981 no . 2_455
H23A O29 2.7878 no . 2_555
H23A C6 3.4672 no . 2_555
H23A C21 3.4085 no . 2_555
H23A C24 3.1121 no . 2_555
H23A H6 3.4262 no . 2_555
H23A H24A 3.0145 no . 2_555
H23A H24B 2.6022 no . 2_555
H23A H29 3.4681 no . 2_555
H23B Cl2 3.3091 no . 8_455
H23B O31 2.5708 no . 6_466
H23B C21 3.2442 no . 6_466
H23B H16A 3.2161 no . 6_466
H23B H24A 3.3580 no . 2_555
H23B H24B 3.5024 no . 2_555
H24A O29 2.7439 no . 5_666
H24A O31 3.5090 no . 5_666
H24A C17 3.4526 no . 4_565
H24A C21 2.9261 no . 5_666
H24A C24 3.3102 no . 5_666
H24A H17 2.7191 no . 4_565
H24A H19 3.1487 no . 4_565
H24A H22B 3.4234 no . 6_566
H24A H23A 3.0145 no . 2_545
H24A H23B 3.3580 no . 2_545
H24A H24A 2.7593 no . 5_666
H24A H29 2.9873 no . 5_666
H24B Cl2 3.5060 no . 7_545
H24B O3 3.3201 no . 2_545
H24B O31 3.0370 no . 5_566
H24B N16 3.4736 no . 5_566
H24B C23 3.4320 no . 2_545
H24B H16A 3.1390 no . 5_566
H24B H17 3.4108 no . 4_565
H24B H19 3.2592 no . 4_565
H24B H23A 2.6022 no . 2_545
H24B H23B 3.5024 no . 2_545
H24C O31 3.0613 no . 5_566
H24C N16 3.4306 no . 5_566
H24C N25 3.4129 no . 5_566
H24C C17 3.1811 no . 4_565
H24C C21 3.5131 no . 5_566
H24C H16A 3.1224 no . 5_566
H24C H17 2.3970 no . 4_565
H24C H18 3.1720 no . 5_566
H24C H19 3.3195 no . 4_565
H24C H22B 3.2018 no . 6_566
H24C H29 3.4746 no . 5_566
H29 N16 2.8692 no . .
H29 N25 2.0061 no . .
H29 C5 3.1559 no . .
H29 C15 2.8536 no . .
H29 C18 2.9977 no . .
H29 C27 2.9744 no . .
H29 H16A 2.3446 no . .
H29 H17 3.3433 no . 8_555
H29 H18 2.6690 no . .
H29 H23A 3.4681 no . 2_545
H29 H24A 2.9873 no . 5_666
H29 H24C 3.4746 no . 5_566

loop_
_geom_hbond_atom_site_label_D
_geom_hbond_atom_site_label_H
_geom_hbond_atom_site_label_A
_geom_hbond_site_symmetry_D
_geom_hbond_site_symmetry_H
_geom_hbond_site_symmetry_A
_geom_hbond_distance_DA
_geom_hbond_distance_DH
_geom_hbond_distance_HA
_geom_hbond_angle_DHA
_geom_hbond_publ_flag
O29 H29 N25 . . . 2.780(5) 0.820 2.006 157.2 no
N16 H16A O31 . . . 2.880(6) 0.860 2.024 173.0 no
N16 H16B O3 . . . 2.705(5) 0.860 2.063 130.8 no

loop_
_geom_torsion_atom_site_label_1
_geom_torsion_atom_site_label_2
_geom_torsion_atom_site_label_3
_geom_torsion_atom_site_label_4
_geom_torsion
_geom_torsion_publ_flag
_geom_torsion_site_symmetry_1
_geom_torsion_site_symmetry_2
_geom_torsion_site_symmetry_3
_geom_torsion_site_symmetry_4
C20 O1 C23 C22 -168.6(4) no . . . .
C23 O1 C20 O3 2.4(8) no . . . .
C23 O1 C20 C13 -178.9(4) no . . . .
C15 N25 C27 C4 0.7(6) no . . . .
C15 N25 C27 C5 -179.3(4) no . . . .
C27 N25 C15 N16 -179.5(4) no . . . .
C27 N25 C15 C13 0.0(7) no . . . .
N30 N28 C11 C12 -13.9(6) no . . . .
N30 N28 C11 C14 168.4(4) no . . . .
C11 N28 N30 C4 179.2(3) no . . . .
N28 N30 C4 C8 15.6(6) no . . . .
N28 N30 C4 C27 -168.8(4) no . . . .
C9 C3 C10 C5 -0.9(6) no . . . .
C10 C3 C9 Cl1 -179.3(4) no . . . .
C10 C3 C9 C6 -0.4(6) no . . . .
N30 C4 C8 C13 176.9(4) no . . . .
N30 C4 C27 N25 -177.2(4) no . . . .
N30 C4 C27 C5 2.9(6) no . . . .
C8 C4 C27 N25 -1.4(6) no . . . .
C8 C4 C27 C5 178.7(4) no . . . .
C27 C4 C8 C13 1.4(6) no . . . .
C10 C5 C18 C6 -0.2(6) no . . . .
C18 C5 C10 C3 1.1(6) no . . . .
C10 C5 C27 N25 -138.7(4) no . . . .
C10 C5 C27 C4 41.2(6) no . . . .
C27 C5 C10 C3 -179.7(4) no . . . .
C18 C5 C27 N25 40.4(6) no . . . .
C18 C5 C27 C4 -139.7(4) no . . . .
C27 C5 C18 C6 -179.3(4) no . . . .
C9 C6 C18 C5 -1.1(6) no . . . .
C18 C6 C9 Cl1 -179.8(4) no . . . .
C18 C6 C9 C3 1.4(6) no . . . .
Cl2 C7 C14 C11 177.9(3) no . . . .
Cl2 C7 C19 C17 -179.1(4) no . . . .
C14 C7 C19 C17 0.1(8) no . . . .
C19 C7 C14 C11 -1.4(8) no . . . .
C4 C8 C13 C15 -0.6(7) no . . . .
C4 C8 C13 C20 178.6(4) no . . . .
N28 C11 C12 C17 -179.3(4) no . . . .
N28 C11 C14 C7 180.0(4) no . . . .
C12 C11 C14 C7 2.1(7) no . . . .
C14 C11 C12 C17 -1.6(7) no . . . .
C11 C12 C17 C19 0.3(8) no . . . .
C8 C13 C15 N16 179.4(4) no . . . .
C8 C13 C15 N25 -0.1(7) no . . . .
C8 C13 C20 O1 2.2(7) no . . . .
C8 C13 C20 O3 -179.0(5) no . . . .
C15 C13 C20 O1 -178.6(4) no . . . .
C15 C13 C20 O3 0.2(8) no . . . .
C20 C13 C15 N16 0.2(8) no . . . .
C20 C13 C15 N25 -179.3(4) no . . . .
C12 C17 C19 C7 0.4(8) no . . . .
